data_7015148
loop_
_publ_author_name
'Bulak, Ece'
'Varnali, Tereza'
'Schwederski, Brigitte'
'Sarkar, Biprajit'
'Hartenbach, Ingo'
'Fiedler, Jan'
'Kaim, Wolfgang'

_publ_section_title
;
 2,3-Bis(1-methylimidazol-2-yl)quinoxaline (bmiq), a new ligand with
 decoupled electron transfer and metal coordination sites: the very
 different redox behaviour of isoelectronic complexes with [PtCl2] and
 [AuCl2]+.
;
_journal_issue 12
_journal_name_full 'Dalton transactions (Cambridge, England : 2003)'
_journal_page_first 2757
_journal_page_last 2763
_journal_paper_doi 10.1039/c0dt01282c
_journal_volume 40
_journal_year 2011
_chemical_formula_sum 'C16 H14 Au2 Cl6 N6'
_chemical_formula_weight 896.97
_chemical_name_systematic
;
?
;
_space_group_IT_number 14
_symmetry_cell_setting monoclinic
_symmetry_space_group_name_Hall '-P 2yn'
_symmetry_space_group_name_H-M 'P 1 21/n 1'
_atom_sites_solution_hydrogens geom
_atom_sites_solution_primary direct
_atom_sites_solution_secondary difmap
_audit_creation_method SHELXL-97
_cell_angle_alpha 90.00
_cell_angle_beta 107.0950(10)
_cell_angle_gamma 90.00
_cell_formula_units_Z 4
_cell_length_a 9.7732(2)
_cell_length_b 24.6103(5)
_cell_length_c 10.1615(2)
_cell_measurement_reflns_used 31519
_cell_measurement_temperature 100(1)
_cell_measurement_theta_max 28.28
_cell_measurement_theta_min 0.41
_cell_volume 2336.08(8)
_computing_cell_refinement 'DENZO (W. Minor & Z. Otwinowski)'
_computing_data_collection 'Nonius Collect Software'
_computing_data_reduction 'DENZO & SCALEPACK (W. Minor & Z. Otwinowski)'
_computing_structure_refinement 'SHELXL-97 (Sheldrick, 1997)'
_computing_structure_solution 'SHELXS-97 (Sheldrick, 1990)'
_diffrn_ambient_temperature 100(1)
_diffrn_measured_fraction_theta_full 0.993
_diffrn_measured_fraction_theta_max 0.993
_diffrn_measurement_device_type 'Nonius Kappa-CCD'
_diffrn_measurement_method 'four-circle, ccd detector'
_diffrn_radiation_monochromator graphite
_diffrn_radiation_source 'fine-focus sealed tube'
_diffrn_radiation_type MoK\a
_diffrn_radiation_wavelength 0.71073
_diffrn_reflns_av_R_equivalents 0.0467
_diffrn_reflns_av_sigmaI/netI 0.0574
_diffrn_reflns_limit_h_max 12
_diffrn_reflns_limit_h_min -12
_diffrn_reflns_limit_k_max 32
_diffrn_reflns_limit_k_min -32
_diffrn_reflns_limit_l_max 13
_diffrn_reflns_limit_l_min -13
_diffrn_reflns_number 11198
_diffrn_reflns_theta_full 28.30
_diffrn_reflns_theta_max 28.30
_diffrn_reflns_theta_min 2.25
_exptl_absorpt_coefficient_mu 13.249
_exptl_absorpt_correction_T_max 0.2018
_exptl_absorpt_correction_T_min 0.1801
_exptl_absorpt_correction_type empirical
_exptl_absorpt_process_details 'SCALEPACK (W. Minor & Z. Otwinowski)'
_exptl_crystal_density_diffrn 2.550
_exptl_crystal_density_method 'not measured'
_exptl_crystal_description spherical
_exptl_crystal_F_000 1648
_exptl_crystal_size_max 0.092
_exptl_crystal_size_mid 0.086
_exptl_crystal_size_min 0.069
_refine_diff_density_max 1.853
_refine_diff_density_min -1.933
_refine_diff_density_rms 0.248
_refine_ls_extinction_coef 0.00028(5)
_refine_ls_extinction_expression Fc^*^=kFc[1+0.001xFc^2^\l^3^/sin(2\q)]^-1/4^
_refine_ls_extinction_method SHELXL
_refine_ls_goodness_of_fit_ref 1.024
_refine_ls_hydrogen_treatment constr
_refine_ls_matrix_type full
_refine_ls_number_parameters 272
_refine_ls_number_reflns 5771
_refine_ls_number_restraints 0
_refine_ls_restrained_S_all 1.024
_refine_ls_R_factor_all 0.0473
_refine_ls_R_factor_gt 0.0313
_refine_ls_shift/su_max 0.002
_refine_ls_shift/su_mean 0.000
_refine_ls_structure_factor_coef Fsqd
_refine_ls_weighting_details 'calc w=1/[\s^2^(Fo^2^)+(0.0333P)^2^+1.8629P] where P=(Fo^2^+2Fc^2^)/3'
_refine_ls_weighting_scheme calc
_refine_ls_wR_factor_gt 0.0680
_refine_ls_wR_factor_ref 0.0728
_reflns_number_gt 4675
_reflns_number_total 5771
_reflns_threshold_expression >2sigma(I)
_cod_data_source_file c0dt01282c.txt
_cod_data_source_block c:\crystal\x-red32\ebmai08
_cod_original_sg_symbol_H-M P21/n
_cod_database_code 7015148

loop_
_symmetry_equiv_pos_as_xyz
'x, y, z'
'-x+1/2, y+1/2, -z+1/2'
'-x, -y, -z'
'x-1/2, -y-1/2, z-1/2'

loop_
_atom_site_label
_atom_site_type_symbol
_atom_site_fract_x
_atom_site_fract_y
_atom_site_fract_z
_atom_site_U_iso_or_equiv
_atom_site_adp_type
_atom_site_occupancy
_atom_site_symmetry_multiplicity
_atom_site_calc_flag
_atom_site_refinement_flags
_atom_site_disorder_assembly
_atom_site_disorder_group
Au1 Au 0.46457(2) 0.081437(9) 0.94524(2) 0.00906(7) Uani 1 1 d . . .
Cl1 Cl 0.67832(14) 0.03974(6) 0.97396(14) 0.0152(3) Uani 1 1 d . . .
Cl2 Cl 0.38271(14) 0.04758(7) 0.72993(13) 0.0175(3) Uani 1 1 d . . .
N1 N 0.2770(4) 0.1203(2) 0.9207(4) 0.0112(10) Uani 1 1 d . . .
C1 C 0.1924(5) 0.1150(2) 1.0015(5) 0.0091(11) Uani 1 1 d . . .
N2 N 0.0742(5) 0.1456(2) 0.9473(5) 0.0141(10) Uani 1 1 d . . .
C2 C 0.0869(6) 0.1704(3) 0.8303(6) 0.0181(13) Uani 1 1 d . . .
H2A H 0.0207 0.1938 0.7730 0.022 Uiso 1 1 calc R . .
C3 C 0.2137(5) 0.1546(3) 0.8139(5) 0.0141(12) Uani 1 1 d . . .
H3A H 0.2508 0.1651 0.7433 0.017 Uiso 1 1 calc R . .
C4 C -0.0489(6) 0.1524(3) 1.0015(6) 0.0186(14) Uani 1 1 d . . .
H4C H -0.1176 0.1764 0.9424 0.022 Uiso 1 1 calc R . .
H4B H -0.0168 0.1677 1.0924 0.022 Uiso 1 1 calc R . .
H4A H -0.0924 0.1177 1.0052 0.022 Uiso 1 1 calc R . .
C5 C 0.2144(6) 0.0794(2) 1.1226(5) 0.0110(12) Uani 1 1 d . . .
N3 N 0.5350(4) 0.11405(19) 1.1350(4) 0.0083(9) Uani 1 1 d . . .
C6 C 0.4723(5) 0.1092(2) 1.2344(5) 0.0069(10) Uani 1 1 d . . .
N4 N 0.5519(5) 0.1373(2) 1.3459(4) 0.0127(10) Uani 1 1 d . . .
C7 C 0.6565(5) 0.1446(2) 1.1833(6) 0.0136(12) Uani 1 1 d . . .
H7A H 0.7207 0.1537 1.1351 0.016 Uiso 1 1 calc R . .
C8 C 0.6659(6) 0.1592(3) 1.3136(6) 0.0156(13) Uani 1 1 d . . .
H8A H 0.7375 0.1804 1.3712 0.019 Uiso 1 1 calc R . .
C9 C 0.5221(6) 0.1445(3) 1.4775(6) 0.0171(13) Uani 1 1 d . . .
H9C H 0.5964 0.1661 1.5376 0.021 Uiso 1 1 calc R . .
H9B H 0.5188 0.1096 1.5188 0.021 Uiso 1 1 calc R . .
H9A H 0.4317 0.1625 1.4625 0.021 Uiso 1 1 calc R . .
C10 C 0.3455(6) 0.0761(2) 1.2303(5) 0.0108(11) Uani 1 1 d . . .
N5 N 0.3625(5) 0.0441(2) 1.3360(4) 0.0104(10) Uani 1 1 d . . .
N6 N 0.1005(5) 0.0514(2) 1.1270(5) 0.0116(10) Uani 1 1 d . . .
C11 C 0.2479(5) 0.0134(2) 1.3413(5) 0.0100(11) Uani 1 1 d . . .
C12 C 0.2627(6) -0.0231(2) 1.4528(5) 0.0120(12) Uani 1 1 d . . .
H12A H 0.3505 -0.0274 1.5195 0.014 Uiso 1 1 calc R . .
C13 C 0.1464(6) -0.0518(3) 1.4602(5) 0.0138(12) Uani 1 1 d . . .
H13A H 0.1553 -0.0765 1.5317 0.017 Uiso 1 1 calc R . .
C14 C 0.0109(6) -0.0446(3) 1.3600(6) 0.0168(13) Uani 1 1 d . . .
H14A H -0.0688 -0.0627 1.3704 0.020 Uiso 1 1 calc R . .
C15 C -0.0041(6) -0.0115(3) 1.2488(6) 0.0167(13) Uani 1 1 d . . .
H15A H -0.0922 -0.0084 1.1820 0.020 Uiso 1 1 calc R . .
C16 C 0.1150(6) 0.0180(2) 1.2362(5) 0.0118(12) Uani 1 1 d . . .
Au2 Au 0.10385(2) 0.231658(9) 1.36688(2) 0.01129(7) Uani 1 1 d . . .
Cl3 Cl -0.03859(15) 0.24388(6) 1.50641(14) 0.0168(3) Uani 1 1 d . . .
Cl4 Cl 0.08524(15) 0.32155(6) 1.31361(14) 0.0168(3) Uani 1 1 d . . .
Cl5 Cl 0.25208(16) 0.22191(7) 1.23108(15) 0.0200(3) Uani 1 1 d . . .
Cl6 Cl 0.11669(17) 0.14105(7) 1.41463(17) 0.0257(4) Uani 1 1 d . . .

loop_
_atom_site_aniso_label
_atom_site_aniso_U_11
_atom_site_aniso_U_22
_atom_site_aniso_U_33
_atom_site_aniso_U_23
_atom_site_aniso_U_13
_atom_site_aniso_U_12
Au1 0.00853(11) 0.01135(12) 0.00731(10) -0.00051(8) 0.00235(8) -0.00029(8)
Cl1 0.0116(6) 0.0161(8) 0.0183(7) -0.0016(6) 0.0052(5) 0.0027(6)
Cl2 0.0163(7) 0.0247(9) 0.0105(6) -0.0069(6) 0.0026(5) -0.0010(6)
N1 0.006(2) 0.016(3) 0.011(2) 0.001(2) 0.0015(17) -0.0005(19)
C1 0.006(2) 0.009(3) 0.010(3) -0.003(2) -0.001(2) -0.002(2)
N2 0.007(2) 0.021(3) 0.015(2) 0.006(2) 0.0044(18) 0.006(2)
C2 0.014(3) 0.018(4) 0.019(3) 0.006(3) 0.000(2) 0.004(2)
C3 0.011(3) 0.019(3) 0.010(3) 0.002(2) 0.001(2) -0.001(2)
C4 0.008(3) 0.019(4) 0.030(3) 0.012(3) 0.006(2) 0.005(2)
C5 0.012(3) 0.014(3) 0.009(3) -0.006(2) 0.005(2) -0.002(2)
N3 0.007(2) 0.009(2) 0.008(2) 0.0009(18) 0.0006(17) 0.0023(18)
C6 0.007(2) 0.008(3) 0.006(2) 0.001(2) 0.0021(19) 0.002(2)
N4 0.014(2) 0.016(3) 0.007(2) -0.0036(19) 0.0013(18) -0.003(2)
C7 0.005(2) 0.013(3) 0.023(3) 0.000(2) 0.003(2) -0.001(2)
C8 0.008(3) 0.019(3) 0.018(3) 0.001(3) 0.000(2) -0.005(2)
C9 0.010(3) 0.026(4) 0.015(3) -0.005(3) 0.004(2) -0.002(3)
C10 0.013(3) 0.013(3) 0.006(2) -0.003(2) 0.002(2) 0.000(2)
N5 0.010(2) 0.012(3) 0.009(2) -0.0042(19) 0.0017(17) 0.0017(19)
N6 0.008(2) 0.013(3) 0.013(2) -0.001(2) 0.0017(18) -0.0006(19)
C11 0.009(2) 0.011(3) 0.009(3) -0.001(2) 0.001(2) 0.001(2)
C12 0.012(3) 0.015(3) 0.009(3) 0.003(2) 0.002(2) 0.001(2)
C13 0.019(3) 0.013(3) 0.009(3) 0.004(2) 0.004(2) -0.001(2)
C14 0.018(3) 0.015(3) 0.018(3) 0.002(3) 0.006(2) -0.006(3)
C15 0.013(3) 0.019(3) 0.013(3) 0.003(2) -0.005(2) -0.001(2)
C16 0.014(3) 0.010(3) 0.011(3) -0.003(2) 0.004(2) 0.000(2)
Au2 0.01239(12) 0.01202(13) 0.00986(11) -0.00084(8) 0.00389(8) -0.00068(8)
Cl3 0.0171(7) 0.0207(8) 0.0149(7) -0.0030(6) 0.0084(6) -0.0035(6)
Cl4 0.0224(7) 0.0140(8) 0.0163(7) 0.0017(6) 0.0094(6) 0.0037(6)
Cl5 0.0243(7) 0.0182(8) 0.0226(8) -0.0004(6) 0.0150(6) 0.0013(6)
Cl6 0.0362(9) 0.0161(9) 0.0319(9) 0.0021(7) 0.0213(7) 0.0009(7)

loop_
_atom_type_symbol
_atom_type_description
_atom_type_scat_dispersion_real
_atom_type_scat_dispersion_imag
_atom_type_scat_source
C C 0.0033 0.0016 'International Tables Vol C Tables 4.2.6.8 and 6.1.1.4'
H H 0.0000 0.0000 'International Tables Vol C Tables 4.2.6.8 and 6.1.1.4'
N N 0.0061 0.0033 'International Tables Vol C Tables 4.2.6.8 and 6.1.1.4'
Cl Cl 0.1484 0.1585 'International Tables Vol C Tables 4.2.6.8 and 6.1.1.4'
Au Au -2.0133 8.8022 'International Tables Vol C Tables 4.2.6.8 and 6.1.1.4'

loop_
_geom_angle_atom_site_label_1
_geom_angle_atom_site_label_2
_geom_angle_atom_site_label_3
_geom_angle
_geom_angle_site_symmetry_1
_geom_angle_site_symmetry_3
_geom_angle_publ_flag
N3 Au1 N1 88.39(17) . . ?
N3 Au1 Cl2 178.12(13) . . ?
N1 Au1 Cl2 90.28(13) . . ?
N3 Au1 Cl1 90.83(12) . . ?
N1 Au1 Cl1 178.57(14) . . ?
Cl2 Au1 Cl1 90.48(5) . . ?
C1 N1 C3 109.3(4) . . ?
C1 N1 Au1 125.7(4) . . ?
C3 N1 Au1 124.9(4) . . ?
N1 C1 N2 107.8(5) . . ?
N1 C1 C5 127.5(5) . . ?
N2 C1 C5 124.6(5) . . ?
C1 N2 C2 108.4(4) . . ?
C1 N2 C4 127.2(5) . . ?
C2 N2 C4 124.4(5) . . ?
C3 C2 N2 107.3(5) . . ?
C2 C3 N1 107.2(5) . . ?
N6 C5 C10 121.5(5) . . ?
N6 C5 C1 114.9(5) . . ?
C10 C5 C1 123.6(5) . . ?
C6 N3 C7 108.8(5) . . ?
C6 N3 Au1 125.9(4) . . ?
C7 N3 Au1 125.3(4) . . ?
N3 C6 N4 108.0(4) . . ?
N3 C6 C10 126.8(5) . . ?
N4 C6 C10 125.1(4) . . ?
C6 N4 C8 107.9(4) . . ?
C6 N4 C9 127.3(5) . . ?
C8 N4 C9 124.7(5) . . ?
C8 C7 N3 107.4(5) . . ?
C7 C8 N4 107.9(5) . . ?
N5 C10 C5 122.5(5) . . ?
N5 C10 C6 114.1(5) . . ?
C5 C10 C6 123.4(5) . . ?
C10 N5 C11 117.4(5) . . ?
C5 N6 C16 117.2(5) . . ?
N5 C11 C12 119.3(5) . . ?
N5 C11 C16 120.3(5) . . ?
C12 C11 C16 120.4(5) . . ?
C13 C12 C11 118.8(5) . . ?
C12 C13 C14 120.8(5) . . ?
C15 C14 C13 121.2(5) . . ?
C14 C15 C16 119.5(5) . . ?
N6 C16 C15 119.8(5) . . ?
N6 C16 C11 121.0(5) . . ?
C15 C16 C11 119.2(5) . . ?
Cl4 Au2 Cl6 178.27(6) . . ?
Cl4 Au2 Cl3 89.94(5) . . ?
Cl6 Au2 Cl3 90.13(6) . . ?
Cl4 Au2 Cl5 88.79(5) . . ?
Cl6 Au2 Cl5 91.19(6) . . ?
Cl3 Au2 Cl5 177.90(6) . . ?

loop_
_geom_bond_atom_site_label_1
_geom_bond_atom_site_label_2
_geom_bond_distance
_geom_bond_site_symmetry_2
_geom_bond_publ_flag
Au1 N3 2.014(4) . ?
Au1 N1 2.017(4) . ?
Au1 Cl2 2.2566(13) . ?
Au1 Cl1 2.2679(13) . ?
N1 C1 1.332(7) . ?
N1 C3 1.371(7) . ?
C1 N2 1.354(7) . ?
C1 C5 1.475(8) . ?
N2 C2 1.374(7) . ?
N2 C4 1.472(7) . ?
C2 C3 1.355(8) . ?
C5 N6 1.321(7) . ?
C5 C10 1.422(7) . ?
N3 C6 1.331(6) . ?
N3 C7 1.369(7) . ?
C6 N4 1.360(7) . ?
C6 C10 1.473(8) . ?
N4 C8 1.362(7) . ?
N4 C9 1.460(7) . ?
C7 C8 1.349(8) . ?
C10 N5 1.302(7) . ?
N5 C11 1.366(7) . ?
N6 C16 1.355(7) . ?
C11 C12 1.420(8) . ?
C11 C16 1.423(7) . ?
C12 C13 1.359(8) . ?
C13 C14 1.425(8) . ?
C14 C15 1.365(8) . ?
C15 C16 1.409(8) . ?
Au2 Cl4 2.2721(15) . ?
Au2 Cl6 2.2777(17) . ?
Au2 Cl3 2.2801(14) . ?
Au2 Cl5 2.2883(14) . ?
